data_7720051
loop_
_publ_author_name
'Pi, Chengfu'
'Zhou, Jie'

_publ_section_title
;
 Isolation and reactivity of heteroleptic magnesium 1,3-benzazaphospholide
 complexes.
;
_journal_issue 6
_journal_name_full 'Dalton transactions (Cambridge, England : 2003)'
_journal_page_first 2673
_journal_page_last 2680
_journal_paper_doi 10.1039/d5dt03010b
_journal_volume 55
_journal_year 2026
_chemical_formula_moiety 'C43 H52 Mg N3 P S2'
_chemical_formula_sum 'C43 H52 Mg N3 P S2'
_chemical_formula_weight 730.27
_space_group_crystal_system monoclinic
_space_group_IT_number 15
_space_group_name_Hall '-C 2yc'
_space_group_name_H-M_alt 'C 1 2/c 1'
_atom_sites_solution_hydrogens geom
_atom_sites_solution_primary dual
_audit_creation_date 2025-12-06
_audit_creation_method
;
Olex2 1.5
(compiled 2022.04.07 svn.rca3783a0 for OlexSys, GUI svn.r6498)
;
_audit_update_record
;
2025-12-07 deposited with the CCDC.	2026-01-06 downloaded from the CCDC.
;
_cell_angle_alpha 90
_cell_angle_beta 93.695(2)
_cell_angle_gamma 90
_cell_formula_units_Z 8
_cell_length_a 38.470(4)
_cell_length_b 13.3630(15)
_cell_length_c 15.7513(17)
_cell_measurement_reflns_used 6799
_cell_measurement_temperature 100.15
_cell_measurement_theta_max 27.439
_cell_measurement_theta_min 2.504
_cell_volume 8080.5(15)
_computing_cell_refinement 'SAINT v8.34A (Bruker, 2013)'
_computing_data_reduction 'SAINT v8.34A (Bruker, 2013)'
_computing_molecular_graphics 'Olex2 1.5 (Dolomanov et al., 2009)'
_computing_publication_material 'Olex2 1.5 (Dolomanov et al., 2009)'
_computing_structure_refinement 'SHELXL 2019/3 (Sheldrick, 2015)'
_computing_structure_solution 'SHELXT  (Sheldrick, 2015)'
_diffrn_ambient_temperature 100.15
_diffrn_measured_fraction_theta_full 0.998
_diffrn_measured_fraction_theta_max 0.998
_diffrn_measurement_device_type Bruker
_diffrn_measurement_method 'phi and omega scans'
_diffrn_radiation_monochromator graphite
_diffrn_radiation_type MoK\a
_diffrn_radiation_wavelength 0.71073
_diffrn_reflns_av_R_equivalents 0.0331
_diffrn_reflns_av_unetI/netI 0.0370
_diffrn_reflns_Laue_measured_fraction_full 0.998
_diffrn_reflns_Laue_measured_fraction_max 0.998
_diffrn_reflns_limit_h_max 38
_diffrn_reflns_limit_h_min -45
_diffrn_reflns_limit_k_max 15
_diffrn_reflns_limit_k_min -15
_diffrn_reflns_limit_l_max 18
_diffrn_reflns_limit_l_min -18
_diffrn_reflns_number 20176
_diffrn_reflns_point_group_measured_fraction_full 0.998
_diffrn_reflns_point_group_measured_fraction_max 0.998
_diffrn_reflns_theta_full 25.009
_diffrn_reflns_theta_max 25.009
_diffrn_reflns_theta_min 1.614
_diffrn_source_current 30.0
_diffrn_source_power 1.5
_diffrn_source_voltage 50.0
_exptl_absorpt_coefficient_mu 0.220
_exptl_absorpt_correction_type none
_exptl_crystal_colour colourless
_exptl_crystal_colour_primary colourless
_exptl_crystal_density_diffrn 1.201
_exptl_crystal_description block
_exptl_crystal_F_000 3120
_exptl_crystal_size_max 0.2
_exptl_crystal_size_mid 0.2
_exptl_crystal_size_min 0.2
_refine_diff_density_max 1.298
_refine_diff_density_min -0.837
_refine_diff_density_rms 0.083
_refine_ls_extinction_method none
_refine_ls_goodness_of_fit_ref 1.034
_refine_ls_hydrogen_treatment constr
_refine_ls_matrix_type full
_refine_ls_number_parameters 450
_refine_ls_number_reflns 7120
_refine_ls_number_restraints 363
_refine_ls_restrained_S_all 1.065
_refine_ls_R_factor_all 0.1064
_refine_ls_R_factor_gt 0.0860
_refine_ls_shift/su_max 0.001
_refine_ls_shift/su_mean 0.000
_refine_ls_structure_factor_coef Fsqd
_refine_ls_weighting_details 'w=1/[\s^2^(Fo^2^)+(0.1305P)^2^+37.3228P] where P=(Fo^2^+2Fc^2^)/3'
_refine_ls_weighting_scheme calc
_refine_ls_wR_factor_gt 0.2334
_refine_ls_wR_factor_ref 0.2560
_reflns_Friedel_coverage 0.000
_reflns_number_gt 5421
_reflns_number_total 7120
_reflns_threshold_expression 'I > 2\s(I)'
_cod_data_source_file d5dt03010b2.cif
_cod_data_source_block 4a
_cod_original_cell_volume 8080.4(15)
_cod_database_code 7720051
_shelx_shelxl_version_number 2019/3
_shelx_space_group_comment
;
The symmetry employed for this shelxl refinement is uniquely defined
by the following loop, which should always be used as a source of
symmetry information in preference to the above space-group names.
They are only intended as comments.
;
_shelx_estimated_absorpt_t_max 0.957
_shelx_estimated_absorpt_t_min 0.957
_olex2_refinement_description
;
1. Restrained distances
 C7-N1 \\sim N1-C8
 with sigma of 0.02
2. Rigid bond restraints
 P1, C7
 with sigma for 1-2 distances of 0.0005 and sigma for 1-3 distances of 0.0005
 N1, C7
 with sigma for 1-2 distances of 0.0005 and sigma for 1-3 distances of 0.0005
3. Uiso/Uaniso restraints and constraints
P1 \\sim N1 \\sim C1 \\sim C2 \\sim C3 \\sim C4 \\sim C5 \\sim C6 \\sim C7
\\sim C8 \\sim C9 \\sim C10 \\sim C11 \\sim C12 \\sim C13 \\sim C14: within
3.8A with sigma of 0.005 and sigma for terminal atoms of 0.005 within 3.8A
4.a Ternary CH refined with riding coordinates:
 C16(H16), C24(H24), C35(H35), C42(H42)
4.b Aromatic/amide H refined with riding coordinates:
 C1(H1), C2(H2), C3(H3), C4(H4), C5(H5), C9(H9), C10(H10), C13(H13), C19(H19),
 C20(H20), C21(H21), C29(H29), C37(H37), C38(H38), C39(H39)
4.c Fitted hexagon refined as free rotating group:
 C6(C1,C2,C3,C4,C5)
4.d Idealised Me refined as rotating group:
 C12(H12A,H12B,H12C), C15(H15A,H15B,H15C), C17(H17A,H17B,H17C), C23(H23A,H23B,
 H23C), C25(H25A,H25B,H25C), C27(H27A,H27B,H27C), C31(H31A,H31B,H31C), C34(H34A,
 H34B,H34C), C36(H36A,H36B,H36C), C41(H41A,H41B,H41C), C43(H43A,H43B,H43C)
;
_olex2_submission_special_instructions 'No special instructions were received'

loop_
_space_group_symop_operation_xyz
'x, y, z'
'-x, y, -z+1/2'
'x+1/2, y+1/2, z'
'-x+1/2, y+1/2, -z+1/2'
'-x, -y, -z'
'x, -y, z-1/2'
'-x+1/2, -y+1/2, -z'
'x+1/2, -y+1/2, z-1/2'

loop_
_atom_site_label
_atom_site_type_symbol
_atom_site_fract_x
_atom_site_fract_y
_atom_site_fract_z
_atom_site_U_iso_or_equiv
_atom_site_adp_type
_atom_site_occupancy
_atom_site_site_symmetry_order
_atom_site_calc_flag
_atom_site_refinement_flags_posn
_atom_site_refinement_flags_adp
_atom_site_refinement_flags_occupancy
_atom_site_disorder_assembly
_atom_site_disorder_group
S1 S 0.62749(3) 0.34086(10) 0.47126(7) 0.0482(3) Uani 1 1 d . . . . .
S2 S 0.67769(3) 0.21041(9) 0.60937(7) 0.0463(3) Uani 1 1 d . . . . .
P1 P 0.67555(3) 0.29906(11) 0.50738(8) 0.0539(4) Uani 1 1 d . U . . .
Mg1 Mg 0.61480(4) 0.24923(11) 0.60113(9) 0.0401(4) Uani 1 1 d . . . . .
N1 N 0.72883(11) 0.3288(4) 0.4147(3) 0.0604(7) Uani 1 1 d D U . . .
N2 N 0.57642(9) 0.1470(3) 0.5868(2) 0.0398(8) Uani 1 1 d . . . . .
N3 N 0.59440(9) 0.3184(3) 0.6998(2) 0.0388(8) Uani 1 1 d . . . . .
C6 C 0.70035(10) 0.1752(3) 0.3756(2) 0.0718(9) Uani 1 1 d G U . . .
C1 C 0.67224(9) 0.1110(3) 0.3824(2) 0.0655(9) Uani 1 1 d G U . . .
H1 H 0.654333 0.127623 0.418774 0.079 Uiso 1 1 calc R U . . .
C2 C 0.67031(9) 0.0225(3) 0.3360(3) 0.0792(11) Uani 1 1 d G U . . .
H2 H 0.651095 -0.021380 0.340625 0.095 Uiso 1 1 calc R U . . .
C3 C 0.69651(11) -0.0018(3) 0.2828(2) 0.0814(11) Uani 1 1 d G U . . .
H3 H 0.695194 -0.062324 0.251070 0.098 Uiso 1 1 calc R U . . .
C4 C 0.72463(9) 0.0624(3) 0.2760(2) 0.0760(11) Uani 1 1 d G U . . .
H4 H 0.742530 0.045733 0.239664 0.091 Uiso 1 1 calc R U . . .
C5 C 0.72655(9) 0.1509(3) 0.3224(3) 0.0707(10) Uani 1 1 d G U . . .
H5 H 0.745768 0.194737 0.317812 0.085 Uiso 1 1 calc R U . . .
C7 C 0.70420(15) 0.2640(5) 0.4234(4) 0.0657(8) Uani 1 1 d D U . . .
C8 C 0.72777(15) 0.4092(5) 0.4714(4) 0.0694(9) Uani 1 1 d D U . . .
C9 C 0.75188(15) 0.4928(5) 0.4745(4) 0.0687(9) Uani 1 1 d . U . . .
H9 H 0.770420 0.490372 0.437572 0.082 Uiso 1 1 calc R U . . .
C10 C 0.75028(16) 0.5728(5) 0.5247(4) 0.0725(10) Uani 1 1 d . U . . .
H10 H 0.766691 0.625737 0.522815 0.087 Uiso 1 1 calc R U . . .
C11 C 0.72216(16) 0.5752(5) 0.5825(4) 0.0753(11) Uani 1 1 d . U . . .
C12 C 0.72084(18) 0.6593(5) 0.6365(4) 0.0815(11) Uani 1 1 d . U . . .
H12A H 0.729086 0.640289 0.694468 0.122 Uiso 1 1 calc R U . . .
H12B H 0.696788 0.683425 0.636594 0.122 Uiso 1 1 calc R U . . .
H12C H 0.735725 0.712397 0.616024 0.122 Uiso 1 1 calc R U . . .
C13 C 0.69928(14) 0.4952(5) 0.5810(4) 0.0622(9) Uani 1 1 d . U . . .
H13 H 0.680773 0.495082 0.618131 0.075 Uiso 1 1 calc R U . . .
C14 C 0.70290(15) 0.4152(5) 0.5262(4) 0.0690(9) Uani 1 1 d . U . . .
C15 C 0.5959(2) -0.1385(5) 0.6299(6) 0.098(2) Uani 1 1 d . . . . .
H15A H 0.597150 -0.193110 0.588701 0.147 Uiso 1 1 calc R U . . .
H15B H 0.571403 -0.123696 0.638657 0.147 Uiso 1 1 calc R U . . .
H15C H 0.607844 -0.158311 0.684042 0.147 Uiso 1 1 calc R U . . .
C16 C 0.61332(14) -0.0453(4) 0.5959(3) 0.0569(13) Uani 1 1 d . . . . .
H16 H 0.612794 0.008284 0.640081 0.068 Uiso 1 1 calc R U . . .
C17 C 0.65127(16) -0.0686(5) 0.5818(4) 0.0719(16) Uani 1 1 d . . . . .
H17A H 0.663195 -0.089984 0.635593 0.108 Uiso 1 1 calc R U . . .
H17B H 0.662633 -0.008482 0.561074 0.108 Uiso 1 1 calc R U . . .
H17C H 0.652419 -0.122214 0.539635 0.108 Uiso 1 1 calc R U . . .
C18 C 0.59396(13) -0.0074(4) 0.5160(3) 0.0500(11) Uani 1 1 d . . . . .
C19 C 0.59387(14) -0.0630(4) 0.4418(4) 0.0627(14) Uani 1 1 d . . . . .
H19 H 0.605138 -0.126233 0.442694 0.075 Uiso 1 1 calc R U . . .
C20 C 0.57783(16) -0.0286(5) 0.3669(4) 0.0704(16) Uani 1 1 d . . . . .
H20 H 0.577916 -0.068504 0.316953 0.084 Uiso 1 1 calc R U . . .
C21 C 0.56185(15) 0.0621(5) 0.3639(4) 0.0651(15) Uani 1 1 d . . . . .
H21 H 0.551312 0.085453 0.311398 0.078 Uiso 1 1 calc R U . . .
C22 C 0.56059(12) 0.1219(4) 0.4365(3) 0.0500(11) Uani 1 1 d . . . . .
C23 C 0.50346(16) 0.2130(5) 0.4435(5) 0.0816(19) Uani 1 1 d . . . . .
H23A H 0.492870 0.279668 0.443473 0.122 Uiso 1 1 calc R U . . .
H23B H 0.500114 0.179882 0.497944 0.122 Uiso 1 1 calc R U . . .
H23C H 0.492409 0.173107 0.397048 0.122 Uiso 1 1 calc R U . . .
C24 C 0.54272(13) 0.2227(4) 0.4312(3) 0.0555(12) Uani 1 1 d . . . . .
H24 H 0.553072 0.264499 0.479093 0.067 Uiso 1 1 calc R U . . .
C25 C 0.54786(17) 0.2797(5) 0.3483(4) 0.0751(17) Uani 1 1 d . . . . .
H25A H 0.535270 0.245232 0.300764 0.113 Uiso 1 1 calc R U . . .
H25B H 0.572728 0.282156 0.338384 0.113 Uiso 1 1 calc R U . . .
H25C H 0.538851 0.347913 0.352883 0.113 Uiso 1 1 calc R U . . .
C26 C 0.57629(11) 0.0850(3) 0.5126(3) 0.0448(10) Uani 1 1 d . . . . .
C27 C 0.52462(14) 0.0556(4) 0.6294(4) 0.0570(13) Uani 1 1 d . . . . .
H27A H 0.525862 0.025377 0.573006 0.085 Uiso 1 1 calc R U . . .
H27B H 0.501344 0.083851 0.634652 0.085 Uiso 1 1 calc R U . . .
H27C H 0.529206 0.004411 0.673231 0.085 Uiso 1 1 calc R U . . .
C28 C 0.55149(11) 0.1376(3) 0.6407(3) 0.0424(10) Uani 1 1 d . . . . .
C29 C 0.54824(11) 0.1997(3) 0.7109(3) 0.0431(10) Uani 1 1 d . . . . .
H29 H 0.530164 0.181153 0.746132 0.052 Uiso 1 1 calc R U . . .
C30 C 0.56704(11) 0.2844(3) 0.7383(3) 0.0413(10) Uani 1 1 d . . . . .
C31 C 0.55486(13) 0.3363(4) 0.8162(3) 0.0518(11) Uani 1 1 d . . . . .
H31A H 0.562181 0.297500 0.867025 0.078 Uiso 1 1 calc R U . . .
H31B H 0.529403 0.341655 0.811494 0.078 Uiso 1 1 calc R U . . .
H31C H 0.565096 0.403391 0.820560 0.078 Uiso 1 1 calc R U . . .
C32 C 0.60904(11) 0.4148(3) 0.7210(3) 0.0418(10) Uani 1 1 d . . . . .
C33 C 0.63791(13) 0.4232(4) 0.7781(3) 0.0483(11) Uani 1 1 d . . . . .
C34 C 0.64568(17) 0.3346(5) 0.9196(4) 0.0708(15) Uani 1 1 d . . . . .
H34A H 0.657365 0.278023 0.948905 0.106 Uiso 1 1 calc R U . . .
H34B H 0.620453 0.328804 0.923785 0.106 Uiso 1 1 calc R U . . .
H34C H 0.653919 0.397340 0.946053 0.106 Uiso 1 1 calc R U . . .
C35 C 0.65397(13) 0.3340(4) 0.8257(3) 0.0568(13) Uani 1 1 d . . . . .
H35 H 0.643754 0.271826 0.799000 0.068 Uiso 1 1 calc R U . . .
C36 C 0.69326(15) 0.3290(6) 0.8211(4) 0.0791(19) Uani 1 1 d . . . . .
H36A H 0.704139 0.383512 0.854951 0.119 Uiso 1 1 calc R U . . .
H36B H 0.699166 0.335700 0.761808 0.119 Uiso 1 1 calc R U . . .
H36C H 0.701811 0.264626 0.843743 0.119 Uiso 1 1 calc R U . . .
C37 C 0.65216(15) 0.5190(4) 0.7927(3) 0.0599(13) Uani 1 1 d . . . . .
H37 H 0.671880 0.526694 0.831654 0.072 Uiso 1 1 calc R U . . .
C38 C 0.63825(17) 0.6009(4) 0.7522(4) 0.0654(15) Uani 1 1 d . . . . .
H38 H 0.648010 0.665120 0.763813 0.078 Uiso 1 1 calc R U . . .
C39 C 0.61008(16) 0.5911(4) 0.6944(3) 0.0600(13) Uani 1 1 d . . . . .
H39 H 0.600816 0.648805 0.665897 0.072 Uiso 1 1 calc R U . . .
C40 C 0.59493(13) 0.4984(3) 0.6768(3) 0.0464(10) Uani 1 1 d . . . . .
C41 C 0.53033(16) 0.5203(5) 0.6533(4) 0.0740(17) Uani 1 1 d . . . . .
H41A H 0.531601 0.591154 0.669341 0.111 Uiso 1 1 calc R U . . .
H41B H 0.527423 0.479558 0.704117 0.111 Uiso 1 1 calc R U . . .
H41C H 0.510443 0.509716 0.612252 0.111 Uiso 1 1 calc R U . . .
C42 C 0.56380(14) 0.4900(4) 0.6134(3) 0.0566(12) Uani 1 1 d . . . . .
H42 H 0.561420 0.417911 0.597093 0.068 Uiso 1 1 calc R U . . .
C43 C 0.56779(17) 0.5489(5) 0.5323(4) 0.0695(16) Uani 1 1 d . . . . .
H43A H 0.547803 0.535721 0.492131 0.104 Uiso 1 1 calc R U . . .
H43B H 0.589273 0.528445 0.506930 0.104 Uiso 1 1 calc R U . . .
H43C H 0.568874 0.620521 0.545540 0.104 Uiso 1 1 calc R U . . .

loop_
_atom_site_aniso_label
_atom_site_aniso_U_11
_atom_site_aniso_U_22
_atom_site_aniso_U_33
_atom_site_aniso_U_23
_atom_site_aniso_U_13
_atom_site_aniso_U_12
S1 0.0398(6) 0.0587(7) 0.0464(6) 0.0085(5) 0.0053(5) 0.0008(5)
S2 0.0411(6) 0.0526(7) 0.0453(6) 0.0049(5) 0.0040(5) 0.0039(5)
P1 0.0404(6) 0.0728(9) 0.0491(7) 0.0140(6) 0.0065(5) 0.0051(6)
Mg1 0.0395(8) 0.0407(8) 0.0406(8) -0.0025(6) 0.0062(6) -0.0026(6)
N1 0.0496(14) 0.0786(16) 0.0534(14) 0.0070(14) 0.0064(13) 0.0092(12)
N2 0.0409(19) 0.0377(19) 0.0410(19) 0.0000(15) 0.0038(15) -0.0015(15)
N3 0.0393(19) 0.0402(19) 0.0372(18) -0.0003(15) 0.0046(15) 0.0012(15)
C6 0.0642(17) 0.0885(19) 0.0622(17) 0.0050(16) 0.0007(15) 0.0092(16)
C1 0.0570(17) 0.0829(19) 0.0567(17) -0.0004(16) 0.0056(16) 0.0053(16)
C2 0.075(2) 0.095(2) 0.068(2) -0.0016(19) 0.0021(18) 0.008(2)
C3 0.077(2) 0.097(2) 0.069(2) -0.002(2) -0.002(2) 0.011(2)
C4 0.069(2) 0.094(2) 0.065(2) 0.0034(19) 0.0017(18) 0.0036(19)
C5 0.0616(18) 0.092(2) 0.0591(18) 0.0018(18) 0.0076(17) 0.0137(18)
C7 0.0552(15) 0.0843(17) 0.0585(15) 0.0048(15) 0.0097(11) 0.0060(12)
C8 0.0581(16) 0.0854(18) 0.0642(17) 0.0112(16) 0.0003(15) 0.0074(16)
C9 0.0542(17) 0.0833(19) 0.0681(18) 0.0147(17) -0.0002(16) -0.0011(17)
C10 0.0582(18) 0.090(2) 0.0693(19) 0.0138(18) 0.0018(17) 0.0056(18)
C11 0.066(2) 0.085(2) 0.074(2) 0.0080(19) -0.0053(18) 0.0008(19)
C12 0.072(2) 0.089(2) 0.082(2) 0.005(2) -0.002(2) -0.001(2)
C13 0.0494(16) 0.0769(19) 0.0604(17) 0.0066(16) 0.0038(15) 0.0011(16)
C14 0.0580(16) 0.0834(18) 0.0650(17) 0.0099(16) 0.0002(15) 0.0061(16)
C15 0.086(5) 0.078(5) 0.128(6) 0.043(5) -0.008(4) -0.007(4)
C16 0.067(3) 0.040(3) 0.063(3) -0.003(2) 0.003(3) 0.003(2)
C17 0.066(4) 0.069(4) 0.079(4) -0.010(3) -0.005(3) 0.010(3)
C18 0.049(3) 0.043(3) 0.059(3) -0.006(2) 0.004(2) -0.005(2)
C19 0.058(3) 0.053(3) 0.078(4) -0.024(3) 0.008(3) -0.005(2)
C20 0.067(4) 0.081(4) 0.062(3) -0.030(3) 0.003(3) -0.011(3)
C21 0.061(3) 0.082(4) 0.052(3) -0.011(3) -0.004(2) -0.007(3)
C22 0.044(2) 0.057(3) 0.049(3) -0.003(2) 0.000(2) -0.007(2)
C23 0.057(3) 0.074(4) 0.114(5) 0.029(4) 0.012(3) 0.009(3)
C24 0.051(3) 0.058(3) 0.055(3) 0.004(2) -0.008(2) -0.004(2)
C25 0.071(4) 0.087(4) 0.064(4) 0.024(3) -0.011(3) -0.008(3)
C26 0.041(2) 0.043(2) 0.050(3) -0.007(2) 0.0043(19) -0.0060(19)
C27 0.057(3) 0.050(3) 0.065(3) 0.000(2) 0.010(2) -0.013(2)
C28 0.040(2) 0.038(2) 0.048(2) 0.0061(19) 0.0002(19) -0.0016(18)
C29 0.040(2) 0.045(2) 0.044(2) 0.0071(19) 0.0096(19) -0.0002(19)
C30 0.043(2) 0.042(2) 0.039(2) 0.0047(18) 0.0048(18) 0.0054(18)
C31 0.057(3) 0.054(3) 0.045(2) -0.004(2) 0.012(2) 0.000(2)
C32 0.043(2) 0.043(2) 0.041(2) -0.0039(18) 0.0094(18) -0.0008(18)
C33 0.050(3) 0.049(3) 0.046(2) -0.009(2) 0.007(2) -0.005(2)
C34 0.072(4) 0.069(4) 0.071(4) 0.010(3) -0.001(3) 0.000(3)
C35 0.053(3) 0.054(3) 0.062(3) -0.010(2) -0.012(2) 0.003(2)
C36 0.056(3) 0.106(5) 0.073(4) -0.015(4) -0.008(3) 0.018(3)
C37 0.059(3) 0.062(3) 0.059(3) -0.016(3) 0.007(2) -0.015(3)
C38 0.088(4) 0.047(3) 0.063(3) -0.014(3) 0.016(3) -0.018(3)
C39 0.084(4) 0.043(3) 0.054(3) 0.001(2) 0.012(3) -0.001(3)
C40 0.059(3) 0.042(2) 0.040(2) 0.0007(19) 0.010(2) 0.000(2)
C41 0.061(3) 0.094(5) 0.067(4) 0.018(3) 0.007(3) 0.007(3)
C42 0.066(3) 0.047(3) 0.056(3) 0.004(2) -0.001(2) 0.007(2)
C43 0.081(4) 0.072(4) 0.055(3) 0.011(3) 0.005(3) 0.018(3)

loop_
_atom_type_symbol
_atom_type_description
_atom_type_scat_dispersion_real
_atom_type_scat_dispersion_imag
_atom_type_scat_source
C C 0.0033 0.0016 'International Tables Vol C Tables 4.2.6.8 and 6.1.1.4'
H H 0.0000 0.0000 'International Tables Vol C Tables 4.2.6.8 and 6.1.1.4'
Mg Mg 0.0486 0.0363 'International Tables Vol C Tables 4.2.6.8 and 6.1.1.4'
N N 0.0061 0.0033 'International Tables Vol C Tables 4.2.6.8 and 6.1.1.4'
P P 0.1023 0.0942 'International Tables Vol C Tables 4.2.6.8 and 6.1.1.4'
S S 0.1246 0.1234 'International Tables Vol C Tables 4.2.6.8 and 6.1.1.4'

loop_
_geom_angle_atom_site_label_1
_geom_angle_atom_site_label_2
_geom_angle_atom_site_label_3
_geom_angle
_geom_angle_site_symmetry_1
_geom_angle_site_symmetry_3
_geom_angle_publ_flag
P1 S1 Mg1 81.51(6) . . ?
P1 S2 Mg1 80.99(6) . . ?
S1 P1 S2 112.87(8) . . ?
S1 P1 Mg1 56.40(5) . . ?
S2 P1 Mg1 56.63(5) . . ?
C7 P1 S1 117.25(19) . . ?
C7 P1 S2 115.7(2) . . ?
C7 P1 Mg1 147.5(2) . . ?
C7 P1 C14 88.2(3) . . ?
C14 P1 S1 108.3(2) . . ?
C14 P1 S2 111.60(19) . . ?
C14 P1 Mg1 124.3(2) . . ?
S1 Mg1 S2 84.37(6) . . ?
S1 Mg1 P1 42.09(4) . . ?
S2 Mg1 P1 42.38(4) . . ?
N2 Mg1 S1 115.32(12) . . ?
N2 Mg1 S2 124.91(12) . . ?
N2 Mg1 P1 134.65(12) . . ?
N3 Mg1 S1 121.48(12) . . ?
N3 Mg1 S2 119.07(12) . . ?
N3 Mg1 P1 130.61(12) . . ?
N3 Mg1 N2 94.51(15) . . ?
C7 N1 C8 113.2(5) . . ?
C26 N2 Mg1 116.7(3) . . ?
C28 N2 Mg1 123.2(3) . . ?
C28 N2 C26 120.1(4) . . ?
C30 N3 Mg1 123.8(3) . . ?
C30 N3 C32 120.7(4) . . ?
C32 N3 Mg1 115.2(3) . . ?
C1 C6 C5 120.0 . . ?
C1 C6 C7 122.3(3) . . ?
C5 C6 C7 117.6(3) . . ?
C6 C1 H1 120.0 . . ?
C2 C1 C6 120.0 . . ?
C2 C1 H1 120.0 . . ?
C1 C2 H2 120.0 . . ?
C1 C2 C3 120.0 . . ?
C3 C2 H2 120.0 . . ?
C2 C3 H3 120.0 . . ?
C2 C3 C4 120.0 . . ?
C4 C3 H3 120.0 . . ?
C3 C4 H4 120.0 . . ?
C5 C4 C3 120.0 . . ?
C5 C4 H4 120.0 . . ?
C6 C5 H5 120.0 . . ?
C4 C5 C6 120.0 . . ?
C4 C5 H5 120.0 . . ?
N1 C7 P1 112.5(4) . . ?
N1 C7 C6 123.9(5) . . ?
C6 C7 P1 123.6(4) . . ?
N1 C8 C9 124.6(5) . . ?
C14 C8 N1 120.7(6) . . ?
C14 C8 C9 114.6(6) . . ?
C8 C9 H9 117.1 . . ?
C10 C9 C8 125.7(6) . . ?
C10 C9 H9 117.1 . . ?
C9 C10 H10 121.6 . . ?
C9 C10 C11 116.9(6) . . ?
C11 C10 H10 121.6 . . ?
C12 C11 C10 116.8(6) . . ?
C13 C11 C10 117.9(6) . . ?
C13 C11 C12 125.3(6) . . ?
C11 C12 H12A 109.5 . . ?
C11 C12 H12B 109.5 . . ?
C11 C12 H12C 109.5 . . ?
H12A C12 H12B 109.5 . . ?
H12A C12 H12C 109.5 . . ?
H12B C12 H12C 109.5 . . ?
C11 C13 H13 119.4 . . ?
C11 C13 C14 121.1(6) . . ?
C14 C13 H13 119.4 . . ?
C8 C14 P1 105.4(5) . . ?
C8 C14 C13 123.7(6) . . ?
C13 C14 P1 130.9(5) . . ?
H15A C15 H15B 109.5 . . ?
H15A C15 H15C 109.5 . . ?
H15B C15 H15C 109.5 . . ?
C16 C15 H15A 109.5 . . ?
C16 C15 H15B 109.5 . . ?
C16 C15 H15C 109.5 . . ?
C15 C16 H16 108.1 . . ?
C17 C16 C15 109.4(5) . . ?
C17 C16 H16 108.1 . . ?
C18 C16 C15 111.2(5) . . ?
C18 C16 H16 108.1 . . ?
C18 C16 C17 111.9(5) . . ?
C16 C17 H17A 109.5 . . ?
C16 C17 H17B 109.5 . . ?
C16 C17 H17C 109.5 . . ?
H17A C17 H17B 109.5 . . ?
H17A C17 H17C 109.5 . . ?
H17B C17 H17C 109.5 . . ?
C19 C18 C16 119.9(5) . . ?
C19 C18 C26 117.6(5) . . ?
C26 C18 C16 122.4(4) . . ?
C18 C19 H19 119.3 . . ?
C20 C19 C18 121.5(5) . . ?
C20 C19 H19 119.3 . . ?
C19 C20 H20 119.9 . . ?
C21 C20 C19 120.3(5) . . ?
C21 C20 H20 119.9 . . ?
C20 C21 H21 119.3 . . ?
C20 C21 C22 121.4(5) . . ?
C22 C21 H21 119.3 . . ?
C21 C22 C24 120.3(5) . . ?
C21 C22 C26 117.6(5) . . ?
C26 C22 C24 122.1(4) . . ?
H23A C23 H23B 109.5 . . ?
H23A C23 H23C 109.5 . . ?
H23B C23 H23C 109.5 . . ?
C24 C23 H23A 109.5 . . ?
C24 C23 H23B 109.5 . . ?
C24 C23 H23C 109.5 . . ?
C22 C24 C23 111.3(4) . . ?
C22 C24 H24 107.4 . . ?
C22 C24 C25 113.9(5) . . ?
C23 C24 H24 107.4 . . ?
C25 C24 C23 109.3(5) . . ?
C25 C24 H24 107.4 . . ?
C24 C25 H25A 109.5 . . ?
C24 C25 H25B 109.5 . . ?
C24 C25 H25C 109.5 . . ?
H25A C25 H25B 109.5 . . ?
H25A C25 H25C 109.5 . . ?
H25B C25 H25C 109.5 . . ?
C18 C26 N2 120.1(4) . . ?
C22 C26 N2 118.3(4) . . ?
C22 C26 C18 121.5(4) . . ?
H27A C27 H27B 109.5 . . ?
H27A C27 H27C 109.5 . . ?
H27B C27 H27C 109.5 . . ?
C28 C27 H27A 109.5 . . ?
C28 C27 H27B 109.5 . . ?
C28 C27 H27C 109.5 . . ?
N2 C28 C27 120.7(4) . . ?
N2 C28 C29 123.8(4) . . ?
C29 C28 C27 115.4(4) . . ?
C28 C29 H29 114.5 . . ?
C28 C29 C30 131.0(4) . . ?
C30 C29 H29 114.5 . . ?
N3 C30 C29 123.1(4) . . ?
N3 C30 C31 120.7(4) . . ?
C29 C30 C31 116.2(4) . . ?
C30 C31 H31A 109.5 . . ?
C30 C31 H31B 109.5 . . ?
C30 C31 H31C 109.5 . . ?
H31A C31 H31B 109.5 . . ?
H31A C31 H31C 109.5 . . ?
H31B C31 H31C 109.5 . . ?
C33 C32 N3 120.6(4) . . ?
C33 C32 C40 121.5(4) . . ?
C40 C32 N3 117.7(4) . . ?
C32 C33 C35 122.7(4) . . ?
C32 C33 C37 117.8(5) . . ?
C37 C33 C35 119.5(4) . . ?
H34A C34 H34B 109.5 . . ?
H34A C34 H34C 109.5 . . ?
H34B C34 H34C 109.5 . . ?
C35 C34 H34A 109.5 . . ?
C35 C34 H34B 109.5 . . ?
C35 C34 H34C 109.5 . . ?
C33 C35 C34 111.6(4) . . ?
C33 C35 H35 108.0 . . ?
C33 C35 C36 112.7(5) . . ?
C34 C35 H35 108.0 . . ?
C36 C35 C34 108.4(5) . . ?
C36 C35 H35 108.0 . . ?
C35 C36 H36A 109.5 . . ?
C35 C36 H36B 109.5 . . ?
C35 C36 H36C 109.5 . . ?
H36A C36 H36B 109.5 . . ?
H36A C36 H36C 109.5 . . ?
H36B C36 H36C 109.5 . . ?
C33 C37 H37 119.4 . . ?
C38 C37 C33 121.3(5) . . ?
C38 C37 H37 119.4 . . ?
C37 C38 H38 119.9 . . ?
C37 C38 C39 120.2(5) . . ?
C39 C38 H38 119.9 . . ?
C38 C39 H39 119.4 . . ?
C38 C39 C40 121.3(5) . . ?
C40 C39 H39 119.4 . . ?
C32 C40 C42 122.1(4) . . ?
C39 C40 C32 117.8(5) . . ?
C39 C40 C42 120.1(4) . . ?
H41A C41 H41B 109.5 . . ?
H41A C41 H41C 109.5 . . ?
H41B C41 H41C 109.5 . . ?
C42 C41 H41A 109.5 . . ?
C42 C41 H41B 109.5 . . ?
C42 C41 H41C 109.5 . . ?
C40 C42 C41 111.2(4) . . ?
C40 C42 H42 107.2 . . ?
C40 C42 C43 113.5(5) . . ?
C41 C42 H42 107.2 . . ?
C43 C42 C41 110.1(5) . . ?
C43 C42 H42 107.2 . . ?
C42 C43 H43A 109.5 . . ?
C42 C43 H43B 109.5 . . ?
C42 C43 H43C 109.5 . . ?
H43A C43 H43B 109.5 . . ?
H43A C43 H43C 109.5 . . ?
H43B C43 H43C 109.5 . . ?

loop_
_geom_bond_atom_site_label_1
_geom_bond_atom_site_label_2
_geom_bond_distance
_geom_bond_site_symmetry_2
_geom_bond_publ_flag
S1 P1 1.9796(17) . ?
S1 Mg1 2.4600(18) . ?
S2 P1 1.9935(17) . ?
S2 Mg1 2.4698(18) . ?
P1 Mg1 2.9209(19) . ?
P1 C7 1.836(6) . ?
P1 C14 1.887(7) . ?
Mg1 N2 2.013(4) . ?
Mg1 N3 2.010(4) . ?
N1 C7 1.297(7) . ?
N1 C8 1.400(7) . ?
N2 C26 1.432(6) . ?
N2 C28 1.327(6) . ?
N3 C30 1.328(6) . ?
N3 C32 1.437(6) . ?
C6 C1 1.3900 . ?
C6 C5 1.3900 . ?
C6 C7 1.408(7) . ?
C1 H1 0.9500 . ?
C1 C2 1.3900 . ?
C2 H2 0.9500 . ?
C2 C3 1.3900 . ?
C3 H3 0.9500 . ?
C3 C4 1.3900 . ?
C4 H4 0.9500 . ?
C4 C5 1.3900 . ?
C5 H5 0.9500 . ?
C8 C9 1.451(9) . ?
C8 C14 1.331(8) . ?
C9 H9 0.9500 . ?
C9 C10 1.332(9) . ?
C10 H10 0.9500 . ?
C10 C11 1.459(9) . ?
C11 C12 1.412(10) . ?
C11 C13 1.384(9) . ?
C12 H12A 0.9800 . ?
C12 H12B 0.9800 . ?
C12 H12C 0.9800 . ?
C13 H13 0.9500 . ?
C13 C14 1.387(9) . ?
C15 H15A 0.9800 . ?
C15 H15B 0.9800 . ?
C15 H15C 0.9800 . ?
C15 C16 1.528(8) . ?
C16 H16 1.0000 . ?
C16 C17 1.523(8) . ?
C16 C18 1.508(7) . ?
C17 H17A 0.9800 . ?
C17 H17B 0.9800 . ?
C17 H17C 0.9800 . ?
C18 C19 1.383(7) . ?
C18 C26 1.409(7) . ?
C19 H19 0.9500 . ?
C19 C20 1.375(9) . ?
C20 H20 0.9500 . ?
C20 C21 1.359(9) . ?
C21 H21 0.9500 . ?
C21 C22 1.398(7) . ?
C22 C24 1.512(7) . ?
C22 C26 1.399(7) . ?
C23 H23A 0.9800 . ?
C23 H23B 0.9800 . ?
C23 H23C 0.9800 . ?
C23 C24 1.541(8) . ?
C24 H24 1.0000 . ?
C24 C25 1.535(7) . ?
C25 H25A 0.9800 . ?
C25 H25B 0.9800 . ?
C25 H25C 0.9800 . ?
C27 H27A 0.9800 . ?
C27 H27B 0.9800 . ?
C27 H27C 0.9800 . ?
C27 C28 1.509(6) . ?
C28 C29 1.394(7) . ?
C29 H29 0.9500 . ?
C29 C30 1.396(6) . ?
C30 C31 1.510(6) . ?
C31 H31A 0.9800 . ?
C31 H31B 0.9800 . ?
C31 H31C 0.9800 . ?
C32 C33 1.388(6) . ?
C32 C40 1.407(6) . ?
C33 C35 1.517(7) . ?
C33 C37 1.406(7) . ?
C34 H34A 0.9800 . ?
C34 H34B 0.9800 . ?
C34 H34C 0.9800 . ?
C34 C35 1.533(8) . ?
C35 H35 1.0000 . ?
C35 C36 1.519(8) . ?
C36 H36A 0.9800 . ?
C36 H36B 0.9800 . ?
C36 H36C 0.9800 . ?
C37 H37 0.9500 . ?
C37 C38 1.359(8) . ?
C38 H38 0.9500 . ?
C38 C39 1.376(8) . ?
C39 H39 0.9500 . ?
C39 C40 1.388(7) . ?
C40 C42 1.514(7) . ?
C41 H41A 0.9800 . ?
C41 H41B 0.9800 . ?
C41 H41C 0.9800 . ?
C41 C42 1.524(8) . ?
C42 H42 1.0000 . ?
C42 C43 1.516(7) . ?
C43 H43A 0.9800 . ?
C43 H43B 0.9800 . ?
C43 H43C 0.9800 . ?

loop_
_geom_torsion_atom_site_label_1
_geom_torsion_atom_site_label_2
_geom_torsion_atom_site_label_3
_geom_torsion_atom_site_label_4
_geom_torsion
_geom_torsion_site_symmetry_1
_geom_torsion_site_symmetry_2
_geom_torsion_site_symmetry_3
_geom_torsion_site_symmetry_4
_geom_torsion_publ_flag
S1 P1 C7 N1 110.0(4) . . . . ?
S1 P1 C7 C6 -71.7(5) . . . . ?
S1 P1 C14 C8 -119.0(4) . . . . ?
S1 P1 C14 C13 58.6(6) . . . . ?
S2 P1 C7 N1 -112.8(4) . . . . ?
S2 P1 C7 C6 65.4(5) . . . . ?
S2 P1 C14 C8 116.1(4) . . . . ?
S2 P1 C14 C13 -66.2(6) . . . . ?
Mg1 P1 C7 N1 179.6(2) . . . . ?
Mg1 P1 C7 C6 -2.2(7) . . . . ?
Mg1 P1 C14 C8 179.7(3) . . . . ?
Mg1 P1 C14 C13 -2.7(7) . . . . ?
Mg1 N2 C26 C18 91.3(4) . . . . ?
Mg1 N2 C26 C22 -84.0(4) . . . . ?
Mg1 N2 C28 C27 -176.4(3) . . . . ?
Mg1 N2 C28 C29 2.7(6) . . . . ?
Mg1 N3 C30 C29 -3.9(6) . . . . ?
Mg1 N3 C30 C31 175.4(3) . . . . ?
Mg1 N3 C32 C33 -89.0(4) . . . . ?
Mg1 N3 C32 C40 85.9(4) . . . . ?
N1 C8 C9 C10 176.2(6) . . . . ?
N1 C8 C14 P1 1.3(7) . . . . ?
N1 C8 C14 C13 -176.6(5) . . . . ?
N2 C28 C29 C30 4.3(8) . . . . ?
N3 C32 C33 C35 -4.5(7) . . . . ?
N3 C32 C33 C37 176.6(4) . . . . ?
N3 C32 C40 C39 -177.1(4) . . . . ?
N3 C32 C40 C42 4.2(6) . . . . ?
C6 C1 C2 C3 0.0 . . . . ?
C1 C6 C5 C4 0.0 . . . . ?
C1 C6 C7 P1 6.6(6) . . . . ?
C1 C6 C7 N1 -175.3(4) . . . . ?
C1 C2 C3 C4 0.0 . . . . ?
C2 C3 C4 C5 0.0 . . . . ?
C3 C4 C5 C6 0.0 . . . . ?
C5 C6 C1 C2 0.0 . . . . ?
C5 C6 C7 P1 -171.2(3) . . . . ?
C5 C6 C7 N1 6.9(7) . . . . ?
C7 P1 C14 C8 -0.8(4) . . . . ?
C7 P1 C14 C13 176.8(6) . . . . ?
C7 N1 C8 C9 -179.0(5) . . . . ?
C7 N1 C8 C14 -1.1(8) . . . . ?
C7 C6 C1 C2 -177.7(4) . . . . ?
C7 C6 C5 C4 177.9(4) . . . . ?
C8 N1 C7 P1 0.3(6) . . . . ?
C8 N1 C7 C6 -178.0(5) . . . . ?
C8 C9 C10 C11 1.2(9) . . . . ?
C9 C8 C14 P1 179.4(4) . . . . ?
C9 C8 C14 C13 1.5(9) . . . . ?
C9 C10 C11 C12 179.0(6) . . . . ?
C9 C10 C11 C13 -0.2(8) . . . . ?
C10 C11 C13 C14 -0.1(9) . . . . ?
C11 C13 C14 P1 -178.0(5) . . . . ?
C11 C13 C14 C8 -0.7(9) . . . . ?
C12 C11 C13 C14 -179.2(6) . . . . ?
C14 P1 C7 N1 0.3(4) . . . . ?
C14 P1 C7 C6 178.6(5) . . . . ?
C14 C8 C9 C10 -1.8(9) . . . . ?
C15 C16 C18 C19 -68.3(7) . . . . ?
C15 C16 C18 C26 113.3(6) . . . . ?
C16 C18 C19 C20 -177.0(5) . . . . ?
C16 C18 C26 N2 0.3(7) . . . . ?
C16 C18 C26 C22 175.4(5) . . . . ?
C17 C16 C18 C19 54.4(7) . . . . ?
C17 C16 C18 C26 -124.0(5) . . . . ?
C18 C19 C20 C21 0.7(9) . . . . ?
C19 C18 C26 N2 -178.1(4) . . . . ?
C19 C18 C26 C22 -3.0(7) . . . . ?
C19 C20 C21 C22 -1.3(9) . . . . ?
C20 C21 C22 C24 179.8(5) . . . . ?
C20 C21 C22 C26 -0.2(8) . . . . ?
C21 C22 C24 C23 86.9(6) . . . . ?
C21 C22 C24 C25 -37.1(7) . . . . ?
C21 C22 C26 N2 177.6(4) . . . . ?
C21 C22 C26 C18 2.4(7) . . . . ?
C24 C22 C26 N2 -2.5(7) . . . . ?
C24 C22 C26 C18 -177.6(4) . . . . ?
C26 N2 C28 C27 5.6(6) . . . . ?
C26 N2 C28 C29 -175.2(4) . . . . ?
C26 C18 C19 C20 1.4(8) . . . . ?
C26 C22 C24 C23 -93.0(6) . . . . ?
C26 C22 C24 C25 142.9(5) . . . . ?
C27 C28 C29 C30 -176.5(5) . . . . ?
C28 N2 C26 C18 -90.6(5) . . . . ?
C28 N2 C26 C22 94.1(5) . . . . ?
C28 C29 C30 N3 -3.7(8) . . . . ?
C28 C29 C30 C31 177.1(5) . . . . ?
C30 N3 C32 C33 97.5(5) . . . . ?
C30 N3 C32 C40 -87.6(5) . . . . ?
C32 N3 C30 C29 169.1(4) . . . . ?
C32 N3 C30 C31 -11.7(6) . . . . ?
C32 C33 C35 C34 -106.3(5) . . . . ?
C32 C33 C35 C36 131.5(5) . . . . ?
C32 C33 C37 C38 -0.2(8) . . . . ?
C32 C40 C42 C41 99.1(6) . . . . ?
C32 C40 C42 C43 -136.1(5) . . . . ?
C33 C32 C40 C39 -2.2(7) . . . . ?
C33 C32 C40 C42 179.0(4) . . . . ?
C33 C37 C38 C39 -1.2(9) . . . . ?
C35 C33 C37 C38 -179.2(5) . . . . ?
C37 C33 C35 C34 72.7(6) . . . . ?
C37 C33 C35 C36 -49.5(7) . . . . ?
C37 C38 C39 C40 0.9(9) . . . . ?
C38 C39 C40 C32 0.8(8) . . . . ?
C38 C39 C40 C42 179.6(5) . . . . ?
C39 C40 C42 C41 -79.6(6) . . . . ?
C39 C40 C42 C43 45.2(7) . . . . ?
C40 C32 C33 C35 -179.1(4) . . . . ?
C40 C32 C33 C37 1.9(7) . . . . ?
